data_1529755
loop_
_publ_author_name
'Chebotarev, N.T.'
'Beznosikova, A.V.'

_publ_section_title
;
 The study of the structure of the compound Ca U F6
;
_journal_name_full 'Atomnaya Energiya'
_journal_page_first 321
_journal_page_last 324
_journal_volume 25
_journal_year 1968
_chemical_formula_sum 'Ca F6 U'
_chemical_name_systematic 'Ca (U F6)'
_space_group_IT_number 194
_symmetry_space_group_name_Hall '-P 6c 2c'
_symmetry_space_group_name_H-M 'P 63/m m c'
_cell_angle_alpha 90
_cell_angle_beta 90
_cell_angle_gamma 120
_cell_formula_units_Z 1
_cell_length_a 3.997
_cell_length_b 3.997
_cell_length_c 7.103
_cell_volume 98.274
_citation_journal_id_ASTM AENGAB
_cod_data_source_file Chebotarev_AENGAB_1968_922.cif
_cod_data_source_block Ca1F6U1
_cod_original_cell_volume 98.27448
_cod_original_formula_sum 'Ca1 F6 U1'
_cod_database_code 1529755

loop_
_symmetry_equiv_pos_as_xyz
x,y,z
x-y,x,z+1/2
-y,x-y,z
-x,-y,z+1/2
-x+y,-x,z
y,-x+y,z+1/2
-y,-x,-z+1/2
x-y,-y,-z
x,x-y,-z+1/2
y,x,-z
-x+y,y,-z+1/2
-x,-x+y,-z
-x,-y,-z
-x+y,-x,-z-1/2
y,-x+y,-z
x,y,-z-1/2
x-y,x,-z
-y,x-y,-z-1/2
y,x,z-1/2
-x+y,y,z
-x,-x+y,z-1/2
-y,-x,z
x-y,-y,z-1/2
x,x-y,z

loop_
_atom_site_label
_atom_site_type_symbol
_atom_site_fract_x
_atom_site_fract_y
_atom_site_fract_z
_atom_site_occupancy
_atom_site_U_iso_or_equiv
F2 F-1 0.3333 0.6667 0.572 1 0.0
F1 F-1 0 0 0.25 1 0.0
U1 U+4 0.3333 0.6667 0.25 0.5 0.0
Ca1 Ca+2 0.3333 0.6667 0.25 0.5 0.0
